data_4300163
loop_
_publ_author_name
'C. W. Liu'
'Ben-Jie Liaw'
'Ju-Chung Wang'
'Tai-Chiun Keng'

_publ_section_title
;
Solid State Structures of [Ag5(dppm)4(S2CC(CN)P(O)(OEt)2)2][PF6] and
Ag4(dppm)4(S2CC(CN)P(O)(OEt)2)2: Variable Coordination Modes of
1,1-Dithiolate to Silver(I)
;
_journal_name_full 'Inorganic Chemistry'
_journal_page_first 1329
_journal_page_last 1332
_journal_paper_doi 10.1021/ic991012s
_journal_volume 39
_journal_year 2000
_chemical_formula_sum 'C118 H118 Ag4 N2 O7 P10 S4'
_chemical_formula_weight 2545.56
_space_group_IT_number 14
_symmetry_cell_setting Monoclinic
_symmetry_space_group_name_Hall '-P 2yn'
_symmetry_space_group_name_H-M 'P 1 21/n 1'
_atom_sites_solution_hydrogens geom
_atom_sites_solution_primary direct
_atom_sites_solution_secondary difmap
_audit_creation_method SHELXL-97
_cell_angle_alpha 90.00
_cell_angle_beta 90.4230(10)
_cell_angle_gamma 90.00
_cell_formula_units_Z 4
_cell_length_a 20.7446(13)
_cell_length_b 23.3690(14)
_cell_length_c 23.9971(15)
_cell_measurement_temperature 298(2)
_cell_volume 11633.0(12)
_computing_cell_refinement 'Siemens XSCANS'
_computing_data_collection 'Siemens XSCANS'
_computing_data_reduction 'Siemens SHELXTL'
_computing_structure_refinement 'SHELXL-97 (Sheldrick, 1997)'
_computing_structure_solution 'SHELXS-97 (Sheldrick, 1990)'
_diffrn_ambient_temperature 298(2)
_diffrn_measured_fraction_theta_full 0.853
_diffrn_measured_fraction_theta_max 0.853
_diffrn_radiation_monochromator graphite
_diffrn_radiation_source 'fine-focus sealed tube'
_diffrn_radiation_type MoK\a
_diffrn_radiation_wavelength 0.71073
_diffrn_reflns_av_R_equivalents 0.0487
_diffrn_reflns_av_sigmaI/netI 0.0537
_diffrn_reflns_limit_h_max 24
_diffrn_reflns_limit_h_min -9
_diffrn_reflns_limit_k_max 18
_diffrn_reflns_limit_k_min -27
_diffrn_reflns_limit_l_max 24
_diffrn_reflns_limit_l_min -28
_diffrn_reflns_number 32015
_diffrn_reflns_theta_full 25.05
_diffrn_reflns_theta_max 25.05
_diffrn_reflns_theta_min 2.00
_exptl_absorpt_coefficient_mu 0.927
_exptl_absorpt_correction_T_max 0.8077
_exptl_absorpt_correction_T_min 0.6816
_exptl_absorpt_correction_type empirical
_exptl_absorpt_process_details 'Siemens SHELXTL'
_exptl_crystal_colour yellowish
_exptl_crystal_density_diffrn 1.453
_exptl_crystal_density_method 'not measured'
_exptl_crystal_F_000 5192
_exptl_crystal_size_max 0.28
_exptl_crystal_size_mid 0.28
_exptl_crystal_size_min 0.12
_refine_diff_density_max 0.640
_refine_diff_density_min -0.666
_refine_diff_density_rms 0.093
_refine_ls_extinction_method none
_refine_ls_goodness_of_fit_ref 1.114
_refine_ls_hydrogen_treatment mixed
_refine_ls_matrix_type full
_refine_ls_number_parameters 1266
_refine_ls_number_reflns 17568
_refine_ls_number_restraints 2
_refine_ls_restrained_S_all 1.114
_refine_ls_R_factor_all 0.1010
_refine_ls_R_factor_gt 0.0708
_refine_ls_shift/su_max 0.001
_refine_ls_shift/su_mean 0.000
_refine_ls_structure_factor_coef Fsqd
_refine_ls_weighting_details 'calc w=1/[\s^2^(Fo^2^)+(0.0431P)^2^+56.0288P] where P=(Fo^2^+2Fc^2^)/3'
_refine_ls_weighting_scheme calc
_refine_ls_wR_factor_gt 0.1497
_refine_ls_wR_factor_ref 0.1685
_reflns_number_gt 12975
_reflns_number_total 17568
_reflns_threshold_expression >2sigma(I)
_cod_database_code 4300163

loop_
_symmetry_equiv_pos_as_xyz
'x, y, z'
'-x+1/2, y+1/2, -z+1/2'
'-x, -y, -z'
'x-1/2, -y-1/2, z-1/2'

loop_
_atom_site_label
_atom_site_type_symbol
_atom_site_fract_x
_atom_site_fract_y
_atom_site_fract_z
_atom_site_U_iso_or_equiv
_atom_site_adp_type
_atom_site_occupancy
_atom_site_symmetry_multiplicity
_atom_site_calc_flag
_atom_site_refinement_flags
_atom_site_disorder_assembly
_atom_site_disorder_group
Ag1 Ag 0.03907(3) 0.82119(3) 0.17121(3) 0.06052(19) Uani 1 1 d . . .
Ag2 Ag 0.01275(3) 0.83543(3) 0.30602(3) 0.05332(17) Uani 1 1 d . . .
Ag3 Ag 0.01462(3) 0.70222(3) 0.33421(3) 0.05923(19) Uani 1 1 d . . .
Ag4 Ag 0.08456(3) 0.67714(3) 0.20649(3) 0.05723(18) Uani 1 1 d . . .
S1 S -0.06619(10) 0.80723(9) 0.22630(10) 0.0551(5) Uani 1 1 d . . .
S2 S 0.11120(9) 0.77634(9) 0.33628(9) 0.0514(5) Uani 1 1 d . . .
S3 S -0.03652(10) 0.67909(9) 0.23745(10) 0.0565(5) Uani 1 1 d . . .
S4 S 0.14259(10) 0.77392(9) 0.21113(9) 0.0513(5) Uani 1 1 d . . .
P1 P 0.01790(11) 0.77740(10) 0.07602(10) 0.0560(6) Uani 1 1 d . . .
P2 P 0.07851(11) 0.92393(9) 0.16361(10) 0.0553(6) Uani 1 1 d . . .
P3 P 0.05555(11) 0.93533(9) 0.29067(10) 0.0543(5) Uani 1 1 d . . .
P4 P -0.07118(10) 0.84623(9) 0.38286(9) 0.0494(5) Uani 1 1 d . . .
P5 P -0.08229(11) 0.71695(9) 0.39714(11) 0.0583(6) Uani 1 1 d . . .
P6 P 0.07281(10) 0.61253(9) 0.36469(10) 0.0530(5) Uani 1 1 d . . .
P7 P 0.15521(10) 0.60825(9) 0.25939(10) 0.0534(5) Uani 1 1 d . . .
P8 P 0.05970(11) 0.65303(9) 0.10616(10) 0.0545(5) Uani 1 1 d . . .
P9 P -0.21426(12) 0.77347(14) 0.20734(16) 0.0859(9) Uani 1 1 d . . .
P10 P 0.26262(10) 0.77266(10) 0.36199(11) 0.0575(6) Uani 1 1 d . . .
O1 O -0.2268(3) 0.7955(4) 0.2636(4) 0.102(3) Uani 1 1 d . . .
O2 O -0.2056(4) 0.8214(4) 0.1617(4) 0.105(3) Uani 1 1 d . A .
O3 O -0.2759(4) 0.7372(4) 0.1880(5) 0.141(4) Uani 1 1 d D . .
O4 O 0.2454(3) 0.7208(3) 0.3925(3) 0.0689(17) Uani 1 1 d . . .
O5 O 0.2479(3) 0.8293(3) 0.3959(3) 0.0776(19) Uani 1 1 d . . .
O6 O 0.3373(3) 0.7788(3) 0.3493(3) 0.0714(17) Uani 1 1 d . . .
N1 N -0.1849(5) 0.6201(5) 0.1798(6) 0.139(5) Uani 1 1 d . . .
N2 N 0.3128(4) 0.7910(4) 0.2139(4) 0.078(2) Uani 1 1 d . . .
C1 C -0.0013(4) 0.6999(4) 0.0732(4) 0.059(2) Uani 1 1 d . . .
C2 C 0.1101(4) 0.9496(4) 0.2308(4) 0.059(2) Uani 1 1 d . . .
C3 C -0.1273(4) 0.7840(3) 0.3827(4) 0.056(2) Uani 1 1 d . . .
C4 C 0.1547(4) 0.6096(3) 0.3356(3) 0.0499(19) Uani 1 1 d . . .
C5 C -0.0877(4) 0.7356(3) 0.2209(4) 0.052(2) Uani 1 1 d . . .
C6 C -0.1501(4) 0.7234(4) 0.2037(4) 0.066(3) Uani 1 1 d . . .
C7 C -0.1683(5) 0.6653(5) 0.1912(6) 0.091(4) Uani 1 1 d . . .
C8 C 0.1653(4) 0.7768(3) 0.2813(3) 0.0447(18) Uani 1 1 d . . .
C9 C 0.2313(4) 0.7796(3) 0.2934(3) 0.0484(19) Uani 1 1 d . . .
C10 C 0.2760(4) 0.7851(3) 0.2491(4) 0.056(2) Uani 1 1 d . . .
C11 C -0.1951(8) 0.8817(6) 0.1737(8) 0.144(6) Uani 1 1 d . . .
C12A C -0.2601(14) 0.9111(13) 0.1698(14) 0.124(9) Uiso 0.50 1 d P A 1
C12B C -0.2175(16) 0.9187(15) 0.1319(16) 0.145(11) Uiso 0.50 1 d P A 2
C13 C -0.2902(12) 0.7270(16) 0.1296(5) 0.327(18) Uiso 1 1 d D . .
C14 C -0.3628(13) 0.7181(15) 0.1414(15) 0.314(16) Uiso 1 1 d D . .
C15 C 0.2106(6) 0.8294(6) 0.4472(5) 0.104(4) Uani 1 1 d . . .
C16 C 0.2546(8) 0.8506(7) 0.4949(6) 0.138(5) Uani 1 1 d . . .
C17 C 0.3843(5) 0.7720(6) 0.3955(5) 0.101(4) Uani 1 1 d . . .
C18 C 0.4164(8) 0.8278(7) 0.4054(8) 0.161(8) Uani 1 1 d . . .
C21 C -0.0532(4) 0.8073(4) 0.0411(4) 0.060(2) Uani 1 1 d . . .
C22 C -0.1149(5) 0.7869(5) 0.0546(5) 0.086(3) Uani 1 1 d . . .
C23 C -0.1698(5) 0.8100(6) 0.0283(6) 0.109(4) Uani 1 1 d . . .
C24 C -0.1647(6) 0.8518(5) -0.0112(5) 0.089(3) Uani 1 1 d . . .
C25 C -0.1043(6) 0.8715(5) -0.0251(6) 0.100(4) Uani 1 1 d . . .
C26 C -0.0480(5) 0.8500(5) 0.0018(5) 0.091(3) Uani 1 1 d . . .
C31 C 0.0219(4) 0.9779(4) 0.1383(4) 0.064(2) Uani 1 1 d . . .
C32 C -0.0295(6) 0.9578(6) 0.1063(6) 0.110(4) Uani 1 1 d . . .
C33 C -0.0732(8) 0.9971(7) 0.0818(7) 0.135(6) Uani 1 1 d . . .
C34 C -0.0680(8) 1.0543(7) 0.0935(7) 0.121(5) Uani 1 1 d . . .
C35 C -0.0172(8) 1.0750(5) 0.1252(6) 0.109(4) Uani 1 1 d . . .
C36 C 0.0299(6) 1.0369(4) 0.1496(5) 0.095(4) Uani 1 1 d . . .
C41 C 0.1510(4) 0.9364(3) 0.1226(4) 0.060(2) Uani 1 1 d . . .
C42 C 0.2071(4) 0.9072(4) 0.1367(4) 0.067(2) Uani 1 1 d . . .
C43 C 0.2651(5) 0.9161(5) 0.1074(5) 0.084(3) Uani 1 1 d . . .
C44 C 0.2661(6) 0.9549(6) 0.0633(6) 0.106(4) Uani 1 1 d . . .
C45 C 0.2090(8) 0.9844(6) 0.0474(6) 0.123(5) Uani 1 1 d . . .
C46 C 0.1510(6) 0.9752(5) 0.0771(5) 0.092(3) Uani 1 1 d . . .
C51 C -0.0074(4) 0.9897(3) 0.2817(4) 0.060(2) Uani 1 1 d . . .
C52 C -0.0669(4) 0.9721(4) 0.2612(4) 0.073(3) Uani 1 1 d . . .
C53 C -0.1147(5) 1.0120(5) 0.2500(5) 0.090(3) Uani 1 1 d . . .
C54 C -0.1038(6) 1.0713(5) 0.2617(6) 0.097(4) Uani 1 1 d . . .
C55 C -0.0443(7) 1.0873(5) 0.2836(6) 0.100(4) Uani 1 1 d . . .
C56 C 0.0060(5) 1.0479(4) 0.2935(5) 0.082(3) Uani 1 1 d . . .
C61 C 0.1058(5) 0.9616(3) 0.3480(4) 0.060(2) Uani 1 1 d . . .
C62 C 0.0768(6) 0.9845(5) 0.3957(5) 0.092(3) Uani 1 1 d . . .
C63 C 0.1149(8) 1.0013(5) 0.4402(6) 0.109(4) Uani 1 1 d . . .
C64 C 0.1814(8) 0.9961(5) 0.4398(6) 0.106(4) Uani 1 1 d . . .
C65 C 0.2109(7) 0.9719(7) 0.3930(7) 0.124(5) Uani 1 1 d . . .
C66 C 0.1728(6) 0.9533(6) 0.3470(5) 0.098(4) Uani 1 1 d . . .
C71 C -0.0376(4) 0.8525(3) 0.4529(3) 0.051(2) Uani 1 1 d . . .
C72 C 0.0282(4) 0.8569(5) 0.4580(4) 0.073(3) Uani 1 1 d . . .
C73 C 0.0564(6) 0.8653(6) 0.5116(5) 0.102(4) Uani 1 1 d . . .
C74 C 0.0173(6) 0.8677(5) 0.5587(5) 0.094(4) Uani 1 1 d . . .
C75 C -0.0483(6) 0.8632(5) 0.5521(4) 0.082(3) Uani 1 1 d . . .
C76 C -0.0773(4) 0.8557(4) 0.5005(4) 0.065(2) Uani 1 1 d . . .
C81 C -0.1291(4) 0.9052(3) 0.3794(4) 0.057(2) Uani 1 1 d . . .
C82 C -0.1846(4) 0.9013(4) 0.3474(4) 0.073(3) Uani 1 1 d . . .
C83 C -0.2263(5) 0.9492(5) 0.3434(5) 0.093(3) Uani 1 1 d . . .
C84 C -0.2122(6) 1.0001(5) 0.3707(5) 0.090(3) Uani 1 1 d . . .
C85 C -0.1560(5) 1.0040(4) 0.4018(5) 0.080(3) Uani 1 1 d . . .
C86 C -0.1141(5) 0.9575(4) 0.4067(4) 0.069(3) Uani 1 1 d . . .
C91 C -0.0778(6) 0.7141(4) 0.4741(4) 0.073(3) Uani 1 1 d . . .
C92 C -0.0181(7) 0.7096(4) 0.4987(6) 0.100(4) Uani 1 1 d . . .
C93 C -0.0162(9) 0.7073(6) 0.5593(8) 0.134(6) Uani 1 1 d . . .
C94 C -0.0756(12) 0.7107(6) 0.5882(7) 0.132(6) Uani 1 1 d . . .
C95 C -0.1337(10) 0.7160(6) 0.5631(7) 0.126(6) Uani 1 1 d . . .
C96 C -0.1380(7) 0.7171(5) 0.5042(5) 0.102(4) Uani 1 1 d . . .
C101 C -0.1432(5) 0.6622(4) 0.3818(5) 0.074(3) Uani 1 1 d . . .
C102 C -0.1435(6) 0.6121(5) 0.4137(6) 0.103(4) Uani 1 1 d . . .
C103 C -0.1895(8) 0.5688(5) 0.3997(8) 0.123(5) Uani 1 1 d . . .
C104 C -0.2333(9) 0.5768(7) 0.3555(9) 0.139(7) Uani 1 1 d . . .
C105 C -0.2309(7) 0.6260(7) 0.3257(7) 0.136(6) Uani 1 1 d . . .
C106 C -0.1871(5) 0.6700(5) 0.3378(6) 0.097(4) Uani 1 1 d . . .
C111 C 0.0353(4) 0.5437(4) 0.3471(4) 0.064(2) Uani 1 1 d . . .
C112 C -0.0260(5) 0.5452(4) 0.3243(4) 0.074(3) Uani 1 1 d . . .
C113 C -0.0563(6) 0.4933(5) 0.3094(6) 0.097(4) Uani 1 1 d . . .
C114 C -0.0249(7) 0.4408(5) 0.3203(6) 0.105(4) Uani 1 1 d . . .
C115 C 0.0373(7) 0.4397(5) 0.3441(5) 0.093(4) Uani 1 1 d . . .
C116 C 0.0680(5) 0.4922(4) 0.3585(4) 0.077(3) Uani 1 1 d . . .
C121 C 0.0910(4) 0.6053(4) 0.4386(4) 0.058(2) Uani 1 1 d . . .
C122 C 0.1394(5) 0.6387(5) 0.4625(5) 0.092(3) Uani 1 1 d . . .
C123 C 0.1525(6) 0.6349(8) 0.5195(6) 0.130(6) Uani 1 1 d . . .
C124 C 0.1153(7) 0.5978(7) 0.5542(6) 0.115(4) Uani 1 1 d . . .
C125 C 0.0667(7) 0.5677(6) 0.5286(6) 0.109(4) Uani 1 1 d . . .
C126 C 0.0538(5) 0.5697(4) 0.4729(5) 0.085(3) Uani 1 1 d . . .
C131 C 0.1463(4) 0.5322(3) 0.2430(4) 0.056(2) Uani 1 1 d . . .
C132 C 0.0899(5) 0.5140(4) 0.2164(4) 0.071(3) Uani 1 1 d . . .
C133 C 0.0819(6) 0.4552(5) 0.2050(5) 0.093(3) Uani 1 1 d . . .
C134 C 0.1309(6) 0.4161(4) 0.2205(5) 0.086(3) Uani 1 1 d . . .
C135 C 0.1859(5) 0.4346(4) 0.2481(5) 0.080(3) Uani 1 1 d . . .
C136 C 0.1943(4) 0.4929(4) 0.2599(4) 0.066(2) Uani 1 1 d . . .
C141 C 0.2405(4) 0.6193(4) 0.2438(4) 0.062(2) Uani 1 1 d . . .
C142 C 0.2595(5) 0.6082(5) 0.1894(5) 0.100(4) Uani 1 1 d . . .
C143 C 0.3213(6) 0.6195(6) 0.1710(7) 0.118(5) Uani 1 1 d . . .
C144 C 0.3654(6) 0.6430(5) 0.2089(8) 0.113(5) Uani 1 1 d . . .
C145 C 0.3504(5) 0.6508(5) 0.2641(7) 0.108(5) Uani 1 1 d . . .
C146 C 0.2855(5) 0.6388(4) 0.2827(5) 0.083(3) Uani 1 1 d . . .
C151 C 0.1263(4) 0.6516(4) 0.0564(4) 0.063(2) Uani 1 1 d . . .
C152 C 0.1864(5) 0.6687(5) 0.0751(5) 0.088(3) Uani 1 1 d . . .
C153 C 0.2401(6) 0.6657(6) 0.0394(7) 0.113(5) Uani 1 1 d . . .
C154 C 0.2326(6) 0.6428(6) -0.0134(7) 0.110(4) Uani 1 1 d . . .
C155 C 0.1736(7) 0.6271(7) -0.0321(6) 0.121(5) Uani 1 1 d . . .
C156 C 0.1189(6) 0.6320(6) 0.0027(5) 0.104(4) Uani 1 1 d . . .
C161 C 0.0197(6) 0.5832(4) 0.0969(4) 0.075(3) Uani 1 1 d . . .
C162 C 0.0545(7) 0.5364(4) 0.0759(5) 0.105(4) Uani 1 1 d . . .
C163 C 0.0205(10) 0.4830(6) 0.0723(6) 0.129(6) Uani 1 1 d . . .
C164 C -0.0417(11) 0.4790(7) 0.0897(7) 0.139(7) Uani 1 1 d . . .
C165 C -0.0738(8) 0.5234(7) 0.1129(8) 0.140(6) Uani 1 1 d . . .
C166 C -0.0425(6) 0.5795(5) 0.1154(6) 0.103(4) Uani 1 1 d . . .
C171 C 0.0804(4) 0.7873(4) 0.0238(4) 0.067(2) Uani 1 1 d . . .
C172 C 0.1373(5) 0.8135(5) 0.0415(5) 0.089(3) Uani 1 1 d . . .
C173 C 0.1859(6) 0.8241(6) 0.0013(7) 0.109(4) Uani 1 1 d . . .
C174 C 0.1788(7) 0.8077(6) -0.0522(7) 0.111(5) Uani 1 1 d . . .
C175 C 0.1216(8) 0.7803(6) -0.0703(6) 0.119(5) Uani 1 1 d . . .
C176 C 0.0705(6) 0.7705(5) -0.0319(5) 0.101(4) Uani 1 1 d . . .
C1A C -0.3753(14) 0.8542(13) 0.3065(13) 0.258(12) Uiso 1 1 d . . .
C2A C -0.5138(16) 0.7599(14) 0.2432(15) 0.279(15) Uiso 1 1 d . . .
C3A C -0.467(3) 0.764(3) 0.283(3) 0.53(4) Uiso 1 1 d . . .
O1A O -0.4309(17) 0.8114(16) 0.2835(14) 0.409(17) Uiso 1 1 d . . .

loop_
_atom_site_aniso_label
_atom_site_aniso_U_11
_atom_site_aniso_U_22
_atom_site_aniso_U_33
_atom_site_aniso_U_23
_atom_site_aniso_U_13
_atom_site_aniso_U_12
Ag1 0.0661(4) 0.0588(4) 0.0566(5) -0.0024(3) -0.0029(3) -0.0049(3)
Ag2 0.0599(4) 0.0480(3) 0.0522(4) -0.0021(3) 0.0043(3) -0.0031(3)
Ag3 0.0629(4) 0.0518(4) 0.0631(5) 0.0009(3) 0.0052(3) 0.0032(3)
Ag4 0.0685(4) 0.0483(4) 0.0548(5) -0.0041(3) -0.0003(3) 0.0002(3)
S1 0.0565(12) 0.0529(12) 0.0557(15) -0.0050(10) -0.0031(10) -0.0019(9)
S2 0.0543(11) 0.0535(12) 0.0465(14) -0.0015(9) 0.0027(9) -0.0007(9)
S3 0.0602(12) 0.0491(12) 0.0602(15) -0.0045(10) 0.0048(10) -0.0030(9)
S4 0.0585(12) 0.0498(11) 0.0456(14) 0.0024(9) -0.0018(9) -0.0040(9)
P1 0.0623(13) 0.0572(13) 0.0485(15) -0.0025(10) -0.0012(10) -0.0062(10)
P2 0.0697(14) 0.0484(12) 0.0477(15) 0.0036(10) 0.0028(11) -0.0053(10)
P3 0.0704(14) 0.0444(11) 0.0484(15) -0.0015(9) 0.0062(10) -0.0059(10)
P4 0.0554(12) 0.0462(11) 0.0466(14) -0.0060(9) 0.0077(9) -0.0004(9)
P5 0.0612(13) 0.0496(12) 0.0643(17) -0.0040(11) 0.0148(11) -0.0027(10)
P6 0.0633(13) 0.0447(11) 0.0511(15) 0.0036(9) 0.0079(10) 0.0006(10)
P7 0.0609(13) 0.0465(12) 0.0531(15) 0.0051(10) 0.0103(10) 0.0070(10)
P8 0.0671(13) 0.0530(12) 0.0434(15) -0.0059(10) 0.0007(10) -0.0019(10)
P9 0.0585(15) 0.092(2) 0.107(3) -0.0292(19) -0.0229(15) 0.0056(14)
P10 0.0564(13) 0.0590(14) 0.0570(17) 0.0024(11) -0.0055(11) -0.0043(10)
O1 0.085(5) 0.120(6) 0.102(7) -0.041(5) 0.007(4) 0.019(4)
O2 0.111(6) 0.106(6) 0.097(7) -0.024(5) -0.035(5) 0.024(5)
O3 0.095(6) 0.137(8) 0.189(12) -0.041(7) -0.043(6) -0.001(5)
O4 0.075(4) 0.065(4) 0.066(5) 0.017(3) -0.011(3) -0.009(3)
O5 0.091(5) 0.071(4) 0.071(5) -0.016(3) -0.002(4) -0.009(3)
O6 0.054(3) 0.090(5) 0.070(5) 0.004(3) -0.009(3) -0.005(3)
N1 0.097(7) 0.101(8) 0.220(15) -0.073(9) -0.012(8) -0.026(6)
N2 0.064(5) 0.093(6) 0.077(7) 0.006(5) 0.014(4) -0.008(4)
C1 0.061(5) 0.053(5) 0.065(7) 0.000(4) -0.004(4) -0.007(4)
C2 0.069(5) 0.069(6) 0.039(6) -0.006(4) 0.000(4) -0.017(4)
C3 0.053(5) 0.051(5) 0.065(6) 0.002(4) 0.004(4) 0.000(4)
C4 0.054(4) 0.056(5) 0.039(5) 0.000(4) 0.004(3) 0.000(4)
C5 0.057(5) 0.050(5) 0.048(6) -0.006(4) 0.006(4) -0.002(4)
C6 0.052(5) 0.065(6) 0.081(8) -0.020(5) -0.004(4) -0.006(4)
C7 0.059(6) 0.085(8) 0.129(11) -0.036(7) -0.002(6) -0.011(5)
C8 0.061(5) 0.025(3) 0.047(5) -0.005(3) -0.008(4) 0.000(3)
C9 0.051(4) 0.045(4) 0.050(6) -0.002(3) 0.003(4) 0.000(3)
C10 0.051(5) 0.048(5) 0.069(7) 0.005(4) -0.001(4) 0.000(4)
C11 0.181(15) 0.086(10) 0.165(17) -0.021(10) -0.068(12) 0.032(10)
C15 0.102(8) 0.143(11) 0.066(9) -0.034(7) 0.009(6) -0.002(8)
C16 0.164(13) 0.180(15) 0.068(11) -0.032(9) -0.019(9) 0.010(11)
C17 0.081(7) 0.127(10) 0.094(11) 0.028(7) -0.036(6) -0.013(7)
C18 0.160(14) 0.142(14) 0.178(19) 0.035(12) -0.086(13) -0.063(11)
C21 0.076(6) 0.061(5) 0.042(6) -0.005(4) -0.005(4) 0.002(4)
C22 0.069(6) 0.109(9) 0.080(9) 0.022(6) 0.001(5) 0.005(6)
C23 0.075(7) 0.132(11) 0.119(12) 0.035(9) -0.012(7) 0.026(7)
C24 0.106(9) 0.086(8) 0.074(9) -0.004(6) -0.014(6) 0.019(7)
C25 0.100(9) 0.091(8) 0.108(11) 0.028(7) -0.013(7) 0.008(7)
C26 0.094(8) 0.071(7) 0.107(10) 0.028(6) -0.008(7) 0.003(6)
C31 0.078(6) 0.068(6) 0.046(6) 0.013(4) -0.003(4) 0.010(5)
C32 0.103(9) 0.122(10) 0.104(12) 0.024(8) -0.034(8) 0.032(8)
C33 0.165(14) 0.105(11) 0.134(15) 0.007(10) -0.045(11) 0.023(10)
C34 0.128(12) 0.125(13) 0.109(13) 0.034(10) 0.002(9) 0.044(10)
C35 0.152(12) 0.081(8) 0.095(11) 0.029(7) 0.026(9) 0.024(8)
C36 0.138(10) 0.059(6) 0.090(9) 0.027(6) 0.039(7) 0.027(6)
C41 0.075(6) 0.049(5) 0.054(6) -0.004(4) 0.012(4) -0.011(4)
C42 0.070(6) 0.069(6) 0.062(7) -0.012(5) 0.003(5) -0.012(5)
C43 0.091(7) 0.099(8) 0.063(8) -0.010(6) 0.015(6) -0.020(6)
C44 0.106(9) 0.127(11) 0.086(11) -0.004(8) 0.027(7) -0.026(8)
C45 0.150(13) 0.135(12) 0.086(11) 0.031(8) 0.046(9) -0.004(10)
C46 0.111(8) 0.095(8) 0.070(9) 0.025(6) 0.027(6) -0.001(6)
C51 0.073(6) 0.045(5) 0.063(7) 0.005(4) 0.011(4) 0.003(4)
C52 0.067(6) 0.084(7) 0.066(8) 0.000(5) -0.012(5) 0.005(5)
C53 0.088(7) 0.089(8) 0.093(10) 0.006(6) 0.003(6) 0.012(6)
C54 0.106(9) 0.079(8) 0.104(11) 0.009(7) -0.009(7) 0.012(7)
C55 0.119(10) 0.073(7) 0.107(11) -0.010(7) 0.004(8) 0.012(7)
C56 0.112(8) 0.053(6) 0.082(9) 0.003(5) 0.003(6) 0.005(5)
C61 0.094(7) 0.043(5) 0.043(6) 0.003(4) -0.007(4) -0.008(4)
C62 0.132(10) 0.106(9) 0.039(7) -0.021(6) 0.005(6) -0.009(7)
C63 0.179(14) 0.079(8) 0.070(10) -0.012(6) -0.015(9) 0.025(9)
C64 0.158(13) 0.069(8) 0.090(12) -0.009(7) -0.030(9) -0.020(8)
C65 0.121(11) 0.160(14) 0.091(13) 0.006(10) -0.027(9) -0.008(10)
C66 0.092(8) 0.126(10) 0.074(10) -0.008(7) -0.017(6) 0.000(7)
C71 0.078(6) 0.042(4) 0.034(5) -0.005(3) 0.006(4) 0.004(4)
C72 0.064(6) 0.100(8) 0.056(7) 0.000(5) 0.000(5) 0.004(5)
C73 0.097(8) 0.150(12) 0.059(9) -0.013(7) -0.006(6) 0.006(8)
C74 0.107(9) 0.121(10) 0.054(8) -0.010(6) 0.002(6) 0.027(7)
C75 0.099(8) 0.104(8) 0.044(7) -0.007(5) 0.017(5) 0.019(6)
C76 0.087(6) 0.069(6) 0.040(6) -0.004(4) 0.017(5) 0.004(5)
C81 0.069(5) 0.048(5) 0.054(6) 0.001(4) 0.010(4) 0.000(4)
C82 0.064(6) 0.080(7) 0.075(8) 0.001(5) -0.005(5) 0.012(5)
C83 0.085(7) 0.097(9) 0.096(10) 0.011(7) -0.008(6) 0.010(6)
C84 0.102(9) 0.073(7) 0.095(10) 0.001(6) 0.021(7) 0.019(6)
C85 0.097(8) 0.057(6) 0.084(9) -0.004(5) 0.008(6) 0.020(5)
C86 0.098(7) 0.046(5) 0.064(7) -0.006(4) 0.015(5) 0.011(5)
C91 0.116(8) 0.044(5) 0.061(7) 0.001(4) 0.020(6) -0.010(5)
C92 0.141(11) 0.061(7) 0.098(11) -0.010(6) -0.040(8) 0.016(7)
C93 0.192(17) 0.103(11) 0.105(15) -0.011(9) -0.019(12) 0.047(11)
C94 0.24(2) 0.065(8) 0.091(13) 0.012(7) -0.003(13) 0.022(11)
C95 0.212(18) 0.085(9) 0.081(12) 0.008(8) 0.049(11) -0.010(11)
C96 0.154(11) 0.076(7) 0.078(9) 0.002(6) 0.057(8) -0.019(7)
C101 0.073(6) 0.063(6) 0.086(8) -0.011(5) 0.034(6) -0.009(5)
C102 0.129(10) 0.061(7) 0.120(11) -0.003(7) 0.027(8) -0.030(7)
C103 0.158(14) 0.064(7) 0.148(16) -0.011(8) 0.043(11) -0.042(8)
C104 0.161(16) 0.099(11) 0.158(19) -0.035(11) 0.048(12) -0.049(11)
C105 0.143(12) 0.141(13) 0.126(14) -0.035(11) -0.007(10) -0.067(11)
C106 0.088(8) 0.112(9) 0.091(10) -0.019(7) -0.004(7) -0.041(7)
C111 0.075(6) 0.049(5) 0.067(7) -0.006(4) 0.014(5) -0.008(4)
C112 0.082(7) 0.077(7) 0.064(7) -0.004(5) 0.006(5) -0.019(5)
C113 0.099(8) 0.081(8) 0.112(11) -0.016(7) 0.007(7) -0.025(7)
C114 0.137(11) 0.065(7) 0.115(12) -0.015(7) 0.033(9) -0.024(8)
C115 0.136(10) 0.063(7) 0.080(9) 0.007(6) 0.021(7) -0.007(7)
C116 0.115(8) 0.035(5) 0.082(8) 0.004(4) 0.032(6) -0.003(5)
C121 0.062(5) 0.060(5) 0.053(6) 0.008(4) 0.003(4) -0.001(4)
C122 0.083(7) 0.137(10) 0.055(8) -0.002(6) 0.009(5) -0.021(7)
C123 0.099(9) 0.236(18) 0.053(10) 0.002(9) 0.010(7) -0.032(10)
C124 0.111(10) 0.162(14) 0.070(10) 0.015(9) 0.002(7) -0.004(9)
C125 0.154(12) 0.106(10) 0.068(10) 0.027(7) 0.016(8) -0.014(9)
C126 0.116(8) 0.076(7) 0.062(8) 0.009(5) 0.025(6) -0.021(6)
C131 0.070(5) 0.048(5) 0.051(6) -0.003(4) 0.010(4) -0.001(4)
C132 0.095(7) 0.063(6) 0.055(7) 0.002(5) -0.011(5) -0.001(5)
C133 0.122(9) 0.078(8) 0.080(9) -0.002(6) -0.014(7) -0.004(7)
C134 0.130(10) 0.060(6) 0.069(8) -0.009(5) -0.006(7) -0.002(6)
C135 0.098(8) 0.051(5) 0.090(9) 0.003(5) 0.010(6) 0.005(5)
C136 0.078(6) 0.049(5) 0.071(7) 0.001(4) 0.010(5) 0.016(4)
C141 0.063(5) 0.054(5) 0.070(7) 0.006(4) 0.018(5) 0.011(4)
C142 0.087(7) 0.122(10) 0.093(10) 0.004(7) 0.037(7) -0.003(7)
C143 0.091(9) 0.135(12) 0.129(13) -0.024(9) 0.043(8) -0.017(8)
C144 0.084(8) 0.074(8) 0.184(16) -0.017(8) 0.066(9) 0.005(6)
C145 0.078(7) 0.082(8) 0.166(15) -0.021(8) 0.030(8) -0.010(6)
C146 0.071(6) 0.068(6) 0.110(10) -0.005(6) -0.002(6) -0.001(5)
C151 0.071(6) 0.061(5) 0.056(7) -0.002(4) 0.015(4) 0.003(4)
C152 0.072(7) 0.089(8) 0.102(10) -0.007(6) 0.020(6) -0.005(6)
C153 0.095(9) 0.118(11) 0.126(14) -0.007(9) 0.029(8) -0.008(7)
C154 0.097(9) 0.123(11) 0.111(13) 0.010(9) 0.028(8) 0.007(8)
C155 0.110(10) 0.184(15) 0.069(10) -0.024(9) 0.023(7) 0.013(10)
C156 0.105(9) 0.152(12) 0.056(9) -0.020(7) 0.017(6) 0.005(8)
C161 0.123(9) 0.057(6) 0.045(7) -0.014(4) -0.001(5) -0.010(5)
C162 0.198(13) 0.054(6) 0.064(9) -0.019(5) -0.013(8) 0.007(7)
C163 0.24(2) 0.074(9) 0.072(11) -0.005(7) -0.008(11) 0.009(11)
C164 0.25(2) 0.088(10) 0.085(13) -0.019(8) -0.014(12) -0.037(13)
C165 0.152(13) 0.104(11) 0.164(17) -0.017(11) 0.006(11) -0.062(10)
C166 0.093(8) 0.092(8) 0.124(12) -0.008(7) 0.008(7) -0.041(7)
C171 0.076(6) 0.060(6) 0.063(7) 0.002(5) 0.017(5) -0.003(5)
C172 0.057(6) 0.083(7) 0.126(11) -0.005(7) 0.020(6) -0.009(5)
C173 0.088(8) 0.106(10) 0.132(14) -0.008(9) 0.038(8) -0.001(7)
C174 0.121(11) 0.085(9) 0.129(14) 0.013(8) 0.056(10) -0.001(8)
C175 0.155(13) 0.127(12) 0.075(10) 0.015(8) 0.033(9) -0.006(10)
C176 0.121(10) 0.114(10) 0.070(10) -0.002(7) 0.021(7) -0.013(8)

loop_
_atom_type_symbol
_atom_type_description
_atom_type_scat_dispersion_real
_atom_type_scat_dispersion_imag
_atom_type_scat_source
C C 0.0033 0.0016 'International Tables Vol C Tables 4.2.6.8 and 6.1.1.4'
H H 0.0000 0.0000 'International Tables Vol C Tables 4.2.6.8 and 6.1.1.4'
N N 0.0061 0.0033 'International Tables Vol C Tables 4.2.6.8 and 6.1.1.4'
O O 0.0106 0.0060 'International Tables Vol C Tables 4.2.6.8 and 6.1.1.4'
P P 0.1023 0.0942 'International Tables Vol C Tables 4.2.6.8 and 6.1.1.4'
S S 0.1246 0.1234 'International Tables Vol C Tables 4.2.6.8 and 6.1.1.4'
Ag Ag -0.8971 1.1015 'International Tables Vol C Tables 4.2.6.8 and 6.1.1.4'

loop_
_geom_angle_atom_site_label_1
_geom_angle_atom_site_label_2
_geom_angle_atom_site_label_3
_geom_angle
_geom_angle_site_symmetry_1
_geom_angle_site_symmetry_3
_geom_angle_publ_flag
P1 Ag1 P2 111.70(8) . . ?
P1 Ag1 S1 105.58(7) . . ?
P2 Ag1 S1 115.45(7) . . ?
P1 Ag1 S4 107.35(7) . . ?
P2 Ag1 S4 99.37(7) . . ?
S1 Ag1 S4 117.28(7) . . ?
P1 Ag1 Ag2 153.33(6) . . ?
P2 Ag1 Ag2 91.76(6) . . ?
S1 Ag1 Ag2 50.53(5) . . ?
S4 Ag1 Ag2 79.82(5) . . ?
P3 Ag2 P4 104.82(7) . . ?
P3 Ag2 S2 105.00(7) . . ?
P4 Ag2 S2 113.19(7) . . ?
P3 Ag2 S1 110.36(8) . . ?
P4 Ag2 S1 97.31(7) . . ?
S2 Ag2 S1 124.67(7) . . ?
P3 Ag2 Ag3 158.50(6) . . ?
P4 Ag2 Ag3 87.17(5) . . ?
S2 Ag2 Ag3 53.53(5) . . ?
S1 Ag2 Ag3 85.13(5) . . ?
P3 Ag2 Ag1 83.65(6) . . ?
P4 Ag2 Ag1 146.58(6) . . ?
S2 Ag2 Ag1 94.94(5) . . ?
S1 Ag2 Ag1 50.20(5) . . ?
Ag3 Ag2 Ag1 96.19(2) . . ?
P6 Ag3 P5 108.56(8) . . ?
P6 Ag3 S3 106.08(7) . . ?
P5 Ag3 S3 103.82(8) . . ?
P6 Ag3 S2 100.22(7) . . ?
P5 Ag3 S2 120.05(7) . . ?
S3 Ag3 S2 117.12(7) . . ?
P6 Ag3 Ag2 151.39(6) . . ?
P5 Ag3 Ag2 89.16(5) . . ?
S3 Ag3 Ag2 90.53(5) . . ?
S2 Ag3 Ag2 51.17(5) . . ?
P7 Ag4 P8 116.95(8) . . ?
P7 Ag4 S4 105.73(7) . . ?
P8 Ag4 S4 109.34(7) . . ?
P7 Ag4 S3 115.06(7) . . ?
P8 Ag4 S3 94.86(8) . . ?
S4 Ag4 S3 114.98(7) . . ?
C5 S1 Ag1 107.5(3) . . ?
C5 S1 Ag2 117.4(3) . . ?
Ag1 S1 Ag2 79.27(6) . . ?
C8 S2 Ag2 107.4(3) . . ?
C8 S2 Ag3 118.8(2) . . ?
Ag2 S2 Ag3 75.30(6) . . ?
C5 S3 Ag3 106.9(3) . . ?
C5 S3 Ag4 122.2(3) . . ?
Ag3 S3 Ag4 82.62(7) . . ?
C8 S4 Ag4 101.5(2) . . ?
C8 S4 Ag1 123.9(3) . . ?
Ag4 S4 Ag1 88.42(7) . . ?
C171 P1 C21 102.3(4) . . ?
C171 P1 C1 104.6(4) . . ?
C21 P1 C1 100.6(4) . . ?
C171 P1 Ag1 116.6(3) . . ?
C21 P1 Ag1 113.1(3) . . ?
C1 P1 Ag1 117.5(3) . . ?
C31 P2 C41 103.9(4) . . ?
C31 P2 C2 106.9(4) . . ?
C41 P2 C2 97.5(4) . . ?
C31 P2 Ag1 118.0(3) . . ?
C41 P2 Ag1 117.1(3) . . ?
C2 P2 Ag1 111.0(3) . . ?
C61 P3 C51 104.9(4) . . ?
C61 P3 C2 100.0(4) . . ?
C51 P3 C2 102.8(4) . . ?
C61 P3 Ag2 113.6(3) . . ?
C51 P3 Ag2 114.0(3) . . ?
C2 P3 Ag2 119.6(3) . . ?
C71 P4 C81 103.2(4) . . ?
C71 P4 C3 107.5(4) . . ?
C81 P4 C3 100.2(4) . . ?
C71 P4 Ag2 114.6(3) . . ?
C81 P4 Ag2 119.4(3) . . ?
C3 P4 Ag2 110.5(3) . . ?
C101 P5 C91 101.9(5) . . ?
C101 P5 C3 101.9(4) . . ?
C91 P5 C3 103.8(4) . . ?
C101 P5 Ag3 109.4(3) . . ?
C91 P5 Ag3 123.6(4) . . ?
C3 P5 Ag3 113.7(3) . . ?
C121 P6 C111 103.2(4) . . ?
C121 P6 C4 100.4(4) . . ?
C111 P6 C4 105.8(4) . . ?
C121 P6 Ag3 117.1(3) . . ?
C111 P6 Ag3 117.3(3) . . ?
C4 P6 Ag3 111.2(3) . . ?
C141 P7 C131 100.9(4) . . ?
C141 P7 C4 102.4(4) . . ?
C131 P7 C4 103.4(4) . . ?
C141 P7 Ag4 111.6(3) . . ?
C131 P7 Ag4 117.1(3) . . ?
C4 P7 Ag4 119.1(3) . . ?
C151 P8 C161 104.3(4) . . ?
C151 P8 C1 104.4(4) . . ?
C161 P8 C1 99.6(4) . . ?
C151 P8 Ag4 118.4(3) . . ?
C161 P8 Ag4 113.7(3) . . ?
C1 P8 Ag4 114.3(3) . . ?
O1 P9 O2 114.3(5) . . ?
O1 P9 O3 107.8(6) . . ?
O2 P9 O3 105.7(6) . . ?
O1 P9 C6 114.4(5) . . ?
O2 P9 C6 110.1(5) . . ?
O3 P9 C6 103.6(5) . . ?
O4 P10 O5 112.7(4) . . ?
O4 P10 O6 114.4(4) . . ?
O5 P10 O6 102.4(4) . . ?
O4 P10 C9 116.9(4) . . ?
O5 P10 C9 109.3(4) . . ?
O6 P10 C9 99.5(4) . . ?
C11 O2 P9 124.7(9) . . ?
C13 O3 P9 121.6(15) . . ?
C15 O5 P10 122.7(7) . . ?
C17 O6 P10 118.9(7) . . ?
P8 C1 P1 114.6(4) . . ?
P2 C2 P3 113.7(4) . . ?
P5 C3 P4 110.1(4) . . ?
P7 C4 P6 113.0(4) . . ?
C6 C5 S1 117.3(6) . . ?
C6 C5 S3 118.7(6) . . ?
S1 C5 S3 123.9(5) . . ?
C5 C6 C7 119.9(8) . . ?
C5 C6 P9 123.4(6) . . ?
C7 C6 P9 115.8(6) . . ?
N1 C7 C6 176.9(14) . . ?
C9 C8 S2 118.6(6) . . ?
C9 C8 S4 117.3(6) . . ?
S2 C8 S4 124.1(4) . . ?
C8 C9 C10 119.5(8) . . ?
C8 C9 P10 122.7(6) . . ?
C10 C9 P10 117.7(6) . . ?
N2 C10 C9 178.1(10) . . ?
C12B C11 O2 114.2(19) . . ?
C12B C11 C12A 52.1(17) . . ?
O2 C11 C12A 107.2(16) . . ?
O3 C13 C14 92.2(17) . . ?
O5 C15 C16 108.1(10) . . ?
O6 C17 C18 108.5(10) . . ?
C26 C21 C22 118.7(9) . . ?
C26 C21 P1 121.5(8) . . ?
C22 C21 P1 119.8(7) . . ?
C21 C22 C23 120.1(10) . . ?
C24 C23 C22 121.3(11) . . ?
C23 C24 C25 118.8(11) . . ?
C24 C25 C26 121.2(11) . . ?
C21 C26 C25 119.9(10) . . ?
C32 C31 C36 121.5(10) . . ?
C32 C31 P2 116.1(8) . . ?
C36 C31 P2 122.4(8) . . ?
C31 C32 C33 119.8(13) . . ?
C34 C33 C32 119.8(14) . . ?
C33 C34 C35 120.9(13) . . ?
C34 C35 C36 121.2(13) . . ?
C31 C36 C35 116.5(12) . . ?
C42 C41 C46 119.8(9) . . ?
C42 C41 P2 118.7(7) . . ?
C46 C41 P2 121.5(8) . . ?
C41 C42 C43 121.4(10) . . ?
C44 C43 C42 119.5(11) . . ?
C43 C44 C45 120.1(11) . . ?
C46 C45 C44 120.0(12) . . ?
C41 C46 C45 119.3(11) . . ?
C52 C51 C56 121.9(9) . . ?
C52 C51 P3 117.8(7) . . ?
C56 C51 P3 120.2(8) . . ?
C53 C52 C51 120.1(10) . . ?
C52 C53 C54 120.1(11) . . ?
C55 C54 C53 118.3(11) . . ?
C54 C55 C56 122.8(11) . . ?
C55 C56 C51 116.7(10) . . ?
C62 C61 C66 119.9(10) . . ?
C62 C61 P3 119.8(8) . . ?
C66 C61 P3 119.9(7) . . ?
C63 C62 C61 119.5(12) . . ?
C62 C63 C64 122.3(12) . . ?
C63 C64 C65 118.8(12) . . ?
C64 C65 C66 120.2(13) . . ?
C61 C66 C65 119.2(12) . . ?
C72 C71 C76 120.5(8) . . ?
C72 C71 P4 117.5(6) . . ?
C76 C71 P4 121.9(7) . . ?
C71 C72 C73 119.5(9) . . ?
C74 C73 C72 120.0(11) . . ?
C75 C74 C73 119.0(11) . . ?
C74 C75 C76 122.4(9) . . ?
C75 C76 C71 118.6(9) . . ?
C82 C81 C86 119.6(8) . . ?
C82 C81 P4 121.3(7) . . ?
C86 C81 P4 119.0(7) . . ?
C81 C82 C83 119.5(10) . . ?
C84 C83 C82 121.1(11) . . ?
C85 C84 C83 119.2(10) . . ?
C84 C85 C86 121.0(10) . . ?
C85 C86 C81 119.7(10) . . ?
C92 C91 C96 124.6(12) . . ?
C92 C91 P5 118.1(9) . . ?
C96 C91 P5 117.3(10) . . ?
C91 C92 C93 116.8(14) . . ?
C94 C93 C92 118.0(16) . . ?
C95 C94 C93 124.3(18) . . ?
C94 C95 C96 119.7(16) . . ?
C95 C96 C91 116.7(14) . . ?
C106 C101 C102 121.1(10) . . ?
C106 C101 P5 120.3(8) . . ?
C102 C101 P5 118.6(10) . . ?
C101 C102 C103 117.9(14) . . ?
C104 C103 C102 120.7(14) . . ?
C105 C104 C103 119.1(15) . . ?
C104 C105 C106 122.6(16) . . ?
C101 C106 C105 118.5(13) . . ?
C112 C111 C116 122.6(9) . . ?
C112 C111 P6 117.3(7) . . ?
C116 C111 P6 120.0(8) . . ?
C111 C112 C113 119.2(10) . . ?
C112 C113 C114 119.7(11) . . ?
C115 C114 C113 120.7(11) . . ?
C114 C115 C116 119.4(11) . . ?
C111 C116 C115 118.3(10) . . ?
C122 C121 C126 119.2(10) . . ?
C122 C121 P6 119.6(7) . . ?
C126 C121 P6 121.1(8) . . ?
C123 C122 C121 120.2(11) . . ?
C122 C123 C124 120.5(13) . . ?
C125 C124 C123 116.6(14) . . ?
C126 C125 C124 124.0(12) . . ?
C125 C126 C121 119.4(11) . . ?
C132 C131 C136 121.4(8) . . ?
C132 C131 P7 118.5(7) . . ?
C136 C131 P7 120.0(7) . . ?
C131 C132 C133 118.9(9) . . ?
C132 C133 C134 119.6(10) . . ?
C135 C134 C133 120.8(10) . . ?
C134 C135 C136 120.1(10) . . ?
C135 C136 C131 119.1(9) . . ?
C146 C141 C142 119.8(9) . . ?
C146 C141 P7 123.7(8) . . ?
C142 C141 P7 116.5(8) . . ?
C143 C142 C141 122.1(13) . . ?
C142 C143 C144 118.2(13) . . ?
C145 C144 C143 121.7(11) . . ?
C144 C145 C146 119.3(13) . . ?
C141 C146 C145 118.5(12) . . ?
C156 C151 C152 119.6(9) . . ?
C156 C151 P8 122.5(8) . . ?
C152 C151 P8 117.8(8) . . ?
C151 C152 C153 120.2(12) . . ?
C154 C153 C152 119.4(13) . . ?
C155 C154 C153 120.3(12) . . ?
C154 C155 C156 120.6(13) . . ?
C151 C156 C155 119.7(12) . . ?
C166 C161 C162 123.7(10) . . ?
C166 C161 P8 116.2(8) . . ?
C162 C161 P8 119.9(9) . . ?
C161 C162 C163 116.3(13) . . ?
C164 C163 C162 120.6(15) . . ?
C165 C164 C163 122.9(15) . . ?
C164 C165 C166 119.0(15) . . ?
C161 C166 C165 117.5(12) . . ?
C172 C171 C176 121.9(10) . . ?
C172 C171 P1 116.9(8) . . ?
C176 C171 P1 121.2(8) . . ?
C171 C172 C173 118.3(12) . . ?
C174 C173 C172 121.5(13) . . ?
C173 C174 C175 120.6(12) . . ?
C174 C175 C176 119.8(14) . . ?
C171 C176 C175 117.8(12) . . ?
O1A C3A C2A 117(6) . . ?
C3A O1A C1A 156(5) . . ?

loop_
_geom_bond_atom_site_label_1
_geom_bond_atom_site_label_2
_geom_bond_distance
_geom_bond_site_symmetry_2
_geom_bond_publ_flag
Ag1 P1 2.538(2) . ?
Ag1 P2 2.543(2) . ?
Ag1 S1 2.582(2) . ?
Ag1 S4 2.592(2) . ?
Ag1 Ag2 3.3016(10) . ?
Ag2 P3 2.526(2) . ?
Ag2 P4 2.558(2) . ?
Ag2 S2 2.566(2) . ?
Ag2 S1 2.594(2) . ?
Ag2 Ag3 3.1857(9) . ?
Ag3 P6 2.524(2) . ?
Ag3 P5 2.547(2) . ?
Ag3 S3 2.603(2) . ?
Ag3 S2 2.649(2) . ?
Ag4 P7 2.515(2) . ?
Ag4 P8 2.522(2) . ?
Ag4 S4 2.564(2) . ?
Ag4 S3 2.625(2) . ?
S1 C5 1.738(8) . ?
S2 C8 1.739(8) . ?
S3 C5 1.738(8) . ?
S4 C8 1.746(8) . ?
P1 C171 1.825(9) . ?
P1 C21 1.829(9) . ?
P1 C1 1.855(8) . ?
P2 C31 1.825(9) . ?
P2 C41 1.827(8) . ?
P2 C2 1.838(9) . ?
P3 C61 1.827(9) . ?
P3 C51 1.834(9) . ?
P3 C2 1.866(8) . ?
P4 C71 1.820(9) . ?
P4 C81 1.831(8) . ?
P4 C3 1.863(8) . ?
P5 C101 1.834(10) . ?
P5 C91 1.849(11) . ?
P5 C3 1.856(8) . ?
P6 C121 1.818(9) . ?
P6 C111 1.834(9) . ?
P6 C4 1.842(8) . ?
P7 C141 1.830(9) . ?
P7 C131 1.830(8) . ?
P7 C4 1.830(8) . ?
P8 C151 1.833(9) . ?
P8 C161 1.843(9) . ?
P8 C1 1.848(9) . ?
P9 O1 1.470(8) . ?
P9 O2 1.577(10) . ?
P9 O3 1.599(9) . ?
P9 C6 1.775(9) . ?
P10 O4 1.460(6) . ?
P10 O5 1.585(7) . ?
P10 O6 1.588(6) . ?
P10 C9 1.774(9) . ?
O2 C11 1.455(15) . ?
O3 C13 1.4499(10) . ?
O5 C15 1.459(13) . ?
O6 C17 1.480(12) . ?
N1 C7 1.143(12) . ?
N2 C10 1.152(11) . ?
C5 C6 1.384(11) . ?
C6 C7 1.442(13) . ?
C8 C9 1.399(10) . ?
C9 C10 1.421(11) . ?
C11 C12B 1.40(4) . ?
C11 C12A 1.51(3) . ?
C13 C14 1.5499(10) . ?
C15 C16 1.541(18) . ?
C17 C18 1.483(17) . ?
C21 C26 1.379(13) . ?
C21 C22 1.406(13) . ?
C22 C23 1.406(14) . ?
C23 C24 1.365(16) . ?
C24 C25 1.378(15) . ?
C25 C26 1.421(15) . ?
C31 C32 1.390(15) . ?
C31 C36 1.414(14) . ?
C32 C33 1.415(17) . ?
C33 C34 1.369(19) . ?
C34 C35 1.383(19) . ?
C35 C36 1.442(16) . ?
C41 C42 1.390(12) . ?
C41 C46 1.417(13) . ?
C42 C43 1.413(13) . ?
C43 C44 1.394(17) . ?
C44 C45 1.420(18) . ?
C45 C46 1.420(16) . ?
C51 C52 1.388(12) . ?
C51 C56 1.416(12) . ?
C52 C53 1.387(13) . ?
C53 C54 1.431(15) . ?
C54 C55 1.389(16) . ?
C55 C56 1.411(15) . ?
C61 C62 1.402(13) . ?
C61 C66 1.404(14) . ?
C62 C63 1.382(17) . ?
C63 C64 1.385(18) . ?
C64 C65 1.401(19) . ?
C65 C66 1.423(17) . ?
C71 C72 1.373(12) . ?
C71 C76 1.415(11) . ?
C72 C73 1.422(15) . ?
C73 C74 1.398(15) . ?
C74 C75 1.373(15) . ?
C75 C76 1.384(14) . ?
C81 C82 1.380(12) . ?
C81 C86 1.419(12) . ?
C82 C83 1.418(14) . ?
C83 C84 1.389(16) . ?
C84 C85 1.381(16) . ?
C85 C86 1.398(12) . ?
C91 C92 1.372(15) . ?
C91 C96 1.449(14) . ?
C92 C93 1.46(2) . ?
C93 C94 1.42(2) . ?
C94 C95 1.35(2) . ?
C95 C96 1.417(19) . ?
C101 C106 1.400(16) . ?
C101 C102 1.401(15) . ?
C102 C103 1.428(17) . ?
C103 C104 1.40(2) . ?
C104 C105 1.35(2) . ?
C105 C106 1.403(16) . ?
C111 C112 1.380(13) . ?
C111 C116 1.409(12) . ?
C112 C113 1.411(13) . ?
C113 C114 1.411(17) . ?
C114 C115 1.409(17) . ?
C115 C116 1.423(14) . ?
C121 C122 1.394(13) . ?
C121 C126 1.404(12) . ?
C122 C123 1.394(16) . ?
C123 C124 1.432(18) . ?
C124 C125 1.371(18) . ?
C125 C126 1.363(17) . ?
C131 C132 1.395(12) . ?
C131 C136 1.411(12) . ?
C132 C133 1.411(14) . ?
C133 C134 1.414(15) . ?
C134 C135 1.384(15) . ?
C135 C136 1.401(12) . ?
C141 C146 1.390(14) . ?
C141 C142 1.392(14) . ?
C142 C143 1.384(15) . ?
C143 C144 1.397(19) . ?
C144 C145 1.38(2) . ?
C145 C146 1.449(14) . ?
C151 C156 1.376(14) . ?
C151 C152 1.381(13) . ?
C152 C153 1.411(15) . ?
C153 C154 1.383(19) . ?
C154 C155 1.353(18) . ?
C155 C156 1.417(16) . ?
C161 C166 1.369(14) . ?
C161 C162 1.409(14) . ?
C162 C163 1.435(19) . ?
C163 C164 1.36(2) . ?
C164 C165 1.35(2) . ?
C165 C166 1.464(16) . ?
C171 C172 1.393(13) . ?
C171 C176 1.406(15) . ?
C172 C173 1.421(16) . ?
C173 C174 1.347(19) . ?
C174 C175 1.415(19) . ?
C175 C176 1.428(17) . ?
C1A O1A 1.62(4) . ?
C2A C3A 1.36(7) . ?
C3A O1A 1.34(7) . ?
